data_7202854
loop_
_publ_author_name
'Song, Hui-Hua'
'Ma, Bao-Qing'

_publ_section_title
;
 A well-resolved discrete dodecameric water cluster in a metal--organic
 complex
;
_journal_issue 8
_journal_name_full CrystEngComm
_journal_page_first 625
_journal_paper_doi 10.1039/b703185h
_journal_volume 9
_journal_year 2007
_chemical_formula_sum 'C35 H42 Cl2 N7 O16 Zn'
_chemical_formula_weight 953.03
_chemical_name_systematic
;
?
;
_space_group_IT_number 2
_symmetry_cell_setting triclinic
_symmetry_space_group_name_Hall '-P 1'
_symmetry_space_group_name_H-M 'P -1'
_atom_sites_solution_hydrogens geom
_atom_sites_solution_primary direct
_atom_sites_solution_secondary difmap
_audit_creation_method SHELXL-97
_cell_angle_alpha 108.102(2)
_cell_angle_beta 104.842(2)
_cell_angle_gamma 91.297(2)
_cell_formula_units_Z 4
_cell_length_a 11.5080(14)
_cell_length_b 19.262(2)
_cell_length_c 20.466(2)
_cell_measurement_temperature 153(2)
_cell_volume 4142.3(8)
_computing_cell_refinement SMART
_computing_data_collection SMART
_computing_data_reduction SAINT
_computing_molecular_graphics XP
_computing_publication_material XCIF
_computing_structure_refinement 'SHELXL-97 (Sheldrick, 1997)'
_computing_structure_solution 'SHELXS-97 (Sheldrick, 1990)'
_diffrn_ambient_temperature 153(2)
_diffrn_measured_fraction_theta_full 0.891
_diffrn_measured_fraction_theta_max 0.891
_diffrn_measurement_device_type 'SMART CCD 1000'
_diffrn_radiation_monochromator graphite
_diffrn_radiation_source 'fine-focus sealed tube'
_diffrn_radiation_type MoK\a
_diffrn_radiation_wavelength 0.71073
_diffrn_reflns_av_R_equivalents 0.0539
_diffrn_reflns_av_sigmaI/netI 0.0973
_diffrn_reflns_limit_h_max 15
_diffrn_reflns_limit_h_min -15
_diffrn_reflns_limit_k_max 26
_diffrn_reflns_limit_k_min -25
_diffrn_reflns_limit_l_max 27
_diffrn_reflns_limit_l_min -27
_diffrn_reflns_number 38416
_diffrn_reflns_theta_full 28.80
_diffrn_reflns_theta_max 28.80
_diffrn_reflns_theta_min 1.09
_exptl_absorpt_coefficient_mu 0.802
_exptl_absorpt_correction_T_max 0.978
_exptl_absorpt_correction_T_min 0.801
_exptl_absorpt_correction_type 'Face index'
_exptl_crystal_colour colorless
_exptl_crystal_density_diffrn 1.528
_exptl_crystal_density_method 'not measured'
_exptl_crystal_description needle
_exptl_crystal_F_000 1972
_exptl_crystal_size_max 0.44
_exptl_crystal_size_mid 0.16
_exptl_crystal_size_min 0.05
_refine_diff_density_max 0.870
_refine_diff_density_min -0.615
_refine_diff_density_rms 0.093
_refine_ls_extinction_method none
_refine_ls_goodness_of_fit_ref 0.942
_refine_ls_hydrogen_treatment mixed
_refine_ls_matrix_type full
_refine_ls_number_parameters 1239
_refine_ls_number_reflns 19257
_refine_ls_number_restraints 43
_refine_ls_restrained_S_all 0.942
_refine_ls_R_factor_all 0.1147
_refine_ls_R_factor_gt 0.0528
_refine_ls_shift/su_max 0.001
_refine_ls_shift/su_mean 0.000
_refine_ls_structure_factor_coef Fsqd
_refine_ls_weighting_details 'calc w=1/[\s^2^(Fo^2^)+(0.0655P)^2^+0.0000P] where P=(Fo^2^+2Fc^2^)/3'
_refine_ls_weighting_scheme calc
_refine_ls_wR_factor_gt 0.1174
_refine_ls_wR_factor_ref 0.1405
_reflns_number_gt 10411
_reflns_number_total 19257
_reflns_threshold_expression >2sigma(I)
_cod_data_source_file b703185h.txt
_cod_data_source_block abs
_cod_original_cell_volume 4142.5(9)
_cod_original_sg_symbol_H-M P-1
_cod_database_code 7202854

loop_
_symmetry_equiv_pos_as_xyz
'x, y, z'
'-x, -y, -z'

loop_
_atom_site_label
_atom_site_type_symbol
_atom_site_fract_x
_atom_site_fract_y
_atom_site_fract_z
_atom_site_U_iso_or_equiv
_atom_site_adp_type
_atom_site_occupancy
_atom_site_symmetry_multiplicity
_atom_site_calc_flag
_atom_site_refinement_flags
_atom_site_disorder_assembly
_atom_site_disorder_group
Zn1 Zn -0.60686(3) -0.31391(2) -0.20509(2) 0.01784(10) Uani 1 1 d . . .
Zn2 Zn -1.38492(3) 0.81276(2) -0.79561(2) 0.01844(10) Uani 1 1 d . . .
Cl1 Cl -0.94218(10) 0.53472(6) -0.88496(6) 0.0396(3) Uani 1 1 d . . .
Cl2 Cl -1.05244(8) -0.04104(5) -0.11590(5) 0.0300(2) Uani 1 1 d . . .
Cl3 Cl 0.57742(8) 0.48458(5) 0.62285(5) 0.0280(2) Uani 1 1 d . . .
Cl4 Cl 0.95953(8) 0.01942(5) 0.38076(5) 0.0254(2) Uani 1 1 d . . .
O1W O -0.6492(2) -0.41976(13) -0.28368(12) 0.0204(5) Uani 1 1 d D . .
O1 O -2.4166(2) 0.68399(15) -1.00192(13) 0.0307(6) Uani 1 1 d . . .
O2W O -0.5803(2) -0.36476(14) -0.12691(13) 0.0237(6) Uani 1 1 d D . .
O2 O -1.5987(2) 0.81463(14) -0.99830(13) 0.0297(6) Uani 1 1 d . . .
O3W O -0.5731(2) -0.21178(13) -0.12827(13) 0.0235(6) Uani 1 1 d D . .
O3 O -0.9559(10) 0.4612(5) -0.9204(6) 0.070(3) Uani 0.50 1 d P . .
O4W O -1.4205(2) 0.85940(14) -0.87724(14) 0.0274(6) Uani 1 1 d D . .
O4 O -0.8835(5) 0.5737(3) -0.9226(3) 0.0305(14) Uani 0.50 1 d P . .
O5W O -1.3496(2) 0.91926(13) -0.71783(13) 0.0208(5) Uani 1 1 d D . .
O5 O -1.0651(5) 0.5596(4) -0.8938(4) 0.0301(17) Uani 0.50 1 d P . .
O6W O -1.4189(2) 0.70809(13) -0.86895(13) 0.0235(6) Uani 1 1 d D . .
O6 O -0.8761(3) 0.5530(2) -0.81092(17) 0.0790(13) Uani 1 1 d . . .
O7W O -1.2847(3) 0.4564(3) -0.99334(19) 0.0953(16) Uani 1 1 d D . .
O7 O -1.0451(5) -0.0847(2) -0.0730(2) 0.1079(18) Uani 1 1 d . . .
O8 O -1.1598(3) -0.00407(19) -0.1155(2) 0.0821(13) Uani 1 1 d . . .
O8W O -0.7109(3) 0.0522(2) 0.01048(18) 0.0710(12) Uani 1 1 d D . .
O9 O -0.9532(3) 0.01438(19) -0.09122(18) 0.0620(10) Uani 1 1 d D . .
O9W O -1.6276(3) 0.59504(17) -0.76624(17) 0.0435(8) Uani 1 1 d D . .
O10 O -1.0612(2) -0.08728(15) -0.18834(14) 0.0370(7) Uani 1 1 d . . .
O10W O -0.8463(2) -0.08864(15) -0.22975(15) 0.0334(6) Uani 1 1 d D . .
O11W O -1.3442(2) 0.50156(15) -0.86972(16) 0.0344(7) Uani 1 1 d D . .
O11 O 0.5621(3) 0.55776(15) 0.62412(18) 0.0557(9) Uani 1 1 d . . .
O12 O 0.6984(2) 0.47960(17) 0.66132(15) 0.0469(8) Uani 1 1 d . . .
O12W O -0.6621(3) 0.00651(14) -0.12100(16) 0.0338(7) Uani 1 1 d D . .
O13 O 0.4940(2) 0.46367(17) 0.65774(17) 0.0486(8) Uani 1 1 d . . .
O13W O -1.4621(3) 0.41974(15) -1.12078(16) 0.0369(7) Uani 1 1 d D . .
O14 O 0.5510(3) 0.43609(16) 0.55074(15) 0.0458(8) Uani 1 1 d . . .
O14W O -0.4797(2) -0.08244(14) -0.12675(15) 0.0293(6) Uani 1 1 d D . .
O15 O 0.9476(3) -0.05637(15) 0.37429(16) 0.0465(8) Uani 1 1 d . . .
O16 O 1.0389(2) 0.03266(16) 0.34137(14) 0.0396(7) Uani 1 1 d . . .
O17 O 1.0030(2) 0.06377(15) 0.45418(14) 0.0368(7) Uani 1 1 d . . .
O18 O 0.8402(2) 0.03837(15) 0.35036(15) 0.0391(7) Uani 1 1 d . . .
N1 N -0.4142(2) -0.31433(16) -0.19823(15) 0.0207(6) Uani 1 1 d . . .
N2 N 0.2006(2) -0.31688(15) -0.20481(15) 0.0176(6) Uani 1 1 d . . .
N3 N -0.6379(2) -0.27163(15) -0.29714(15) 0.0192(6) Uani 1 1 d . . .
N4 N -0.8064(3) -0.21710(19) -0.63741(18) 0.0351(8) Uani 1 1 d . . .
N5 N -1.3374(2) 0.77322(15) -0.70161(15) 0.0207(6) Uani 1 1 d . . .
N6 N -1.1746(3) 0.71890(19) -0.36085(18) 0.0366(8) Uani 1 1 d . . .
N7 N -1.5778(2) 0.81541(15) -0.79737(15) 0.0200(6) Uani 1 1 d . . .
N8 N -2.1976(2) 0.81425(15) -0.80086(14) 0.0191(6) Uani 1 1 d . . .
N9 N -0.4502(3) 0.90937(16) 0.74155(16) 0.0277(7) Uani 1 1 d . . .
N10 N -0.3971(3) 0.92585(17) 0.40890(17) 0.0295(7) Uani 1 1 d . . .
N11 N -0.8129(3) 0.57598(17) -0.40859(17) 0.0295(7) Uani 1 1 d . . .
N12 N -1.1889(3) 0.59081(17) -0.73784(16) 0.0293(7) Uani 1 1 d . . .
N13 N -2.3037(3) 0.70199(17) -1.00092(15) 0.0246(7) Uani 1 1 d . . .
N14 N -1.7093(3) 0.79706(17) -0.99658(15) 0.0241(7) Uani 1 1 d . . .
C1 C -0.3515(3) -0.2577(2) -0.20352(19) 0.0223(8) Uani 1 1 d . . .
H1A H -0.3917 -0.2159 -0.2070 0.027 Uiso 1 1 calc R . .
C2 C -0.2318(3) -0.2568(2) -0.20425(19) 0.0225(8) Uani 1 1 d . . .
H2B H -0.1922 -0.2156 -0.2091 0.027 Uiso 1 1 calc R . .
C3 C -0.1692(3) -0.31678(18) -0.19779(17) 0.0170(7) Uani 1 1 d . . .
C4 C -0.2330(3) -0.37490(19) -0.18988(19) 0.0227(8) Uani 1 1 d . . .
H4B H -0.1940 -0.4163 -0.1839 0.027 Uiso 1 1 calc R . .
C5 C -0.3533(3) -0.37173(19) -0.19083(18) 0.0216(8) Uani 1 1 d . . .
H5A H -0.3953 -0.4121 -0.1860 0.026 Uiso 1 1 calc R . .
C6 C -0.0415(3) -0.31785(19) -0.19923(17) 0.0179(7) Uani 1 1 d . . .
C7 C 0.0338(3) -0.25214(19) -0.17847(18) 0.0215(8) Uani 1 1 d . . .
H7A H 0.0036 -0.2063 -0.1622 0.026 Uiso 1 1 calc R . .
C8 C 0.1514(3) -0.25413(19) -0.18175(18) 0.0203(8) Uani 1 1 d . . .
H8A H 0.2008 -0.2088 -0.1670 0.024 Uiso 1 1 calc R . .
C9 C 0.1289(3) -0.37984(19) -0.22355(18) 0.0215(8) Uani 1 1 d . . .
H9A H 0.1615 -0.4249 -0.2393 0.026 Uiso 1 1 calc R . .
C10 C 0.0097(3) -0.38248(19) -0.22105(19) 0.0229(8) Uani 1 1 d . . .
H10A H -0.0369 -0.4285 -0.2343 0.027 Uiso 1 1 calc R . .
C11 C -0.5772(3) -0.29627(19) -0.34654(19) 0.0247(8) Uani 1 1 d . . .
H11A H -0.5089 -0.3215 -0.3350 0.030 Uiso 1 1 calc R . .
C12 C -0.6079(3) -0.28716(19) -0.41258(19) 0.0238(8) Uani 1 1 d . . .
H12A H -0.5611 -0.3058 -0.4450 0.029 Uiso 1 1 calc R . .
C13 C -0.7076(3) -0.25059(18) -0.43214(19) 0.0199(8) Uani 1 1 d . . .
C14 C -0.7697(3) -0.22421(19) -0.38079(19) 0.0246(8) Uani 1 1 d . . .
H14A H -0.8383 -0.1987 -0.3909 0.030 Uiso 1 1 calc R . .
C15 C -0.7322(3) -0.23491(19) -0.31552(19) 0.0224(8) Uani 1 1 d . . .
H15A H -0.7756 -0.2152 -0.2814 0.027 Uiso 1 1 calc R . .
C16 C -0.7436(3) -0.24012(19) -0.50332(19) 0.0213(8) Uani 1 1 d . . .
C17 C -0.7067(3) -0.2835(2) -0.5607(2) 0.0275(9) Uani 1 1 d . . .
H17A H -0.6591 -0.3221 -0.5555 0.033 Uiso 1 1 calc R . .
C18 C -0.7392(3) -0.2707(2) -0.6257(2) 0.0336(9) Uani 1 1 d . . .
H18A H -0.7126 -0.3014 -0.6641 0.040 Uiso 1 1 calc R . .
C19 C -0.8430(3) -0.1762(2) -0.5820(2) 0.0340(10) Uani 1 1 d . . .
H19A H -0.8911 -0.1382 -0.5886 0.041 Uiso 1 1 calc R . .
C20 C -0.8157(3) -0.1856(2) -0.5160(2) 0.0288(9) Uani 1 1 d . . .
H20A H -0.8458 -0.1551 -0.4791 0.035 Uiso 1 1 calc R . .
C21 C -1.2278(3) 0.79784(19) -0.65434(19) 0.0242(8) Uani 1 1 d . . .
H21A H -1.1705 0.8235 -0.6671 0.029 Uiso 1 1 calc R . .
C22 C -1.1940(3) 0.78790(19) -0.58842(19) 0.0238(8) Uani 1 1 d . . .
H22A H -1.1147 0.8055 -0.5577 0.029 Uiso 1 1 calc R . .
C23 C -1.2766(3) 0.75182(18) -0.56675(19) 0.0214(8) Uani 1 1 d . . .
C24 C -1.3896(3) 0.72620(19) -0.6161(2) 0.0241(8) Uani 1 1 d . . .
H24A H -1.4493 0.7008 -0.6047 0.029 Uiso 1 1 calc R . .
C25 C -1.4152(3) 0.73743(19) -0.6811(2) 0.0242(8) Uani 1 1 d . . .
H25A H -1.4929 0.7187 -0.7136 0.029 Uiso 1 1 calc R . .
C26 C -1.2431(3) 0.74127(19) -0.49565(19) 0.0227(8) Uani 1 1 d . . .
C27 C -1.1491(3) 0.7855(2) -0.4393(2) 0.0291(9) Uani 1 1 d . . .
H27A H -1.1057 0.8246 -0.4452 0.035 Uiso 1 1 calc R . .
C28 C -1.1189(4) 0.7723(2) -0.3744(2) 0.0362(10) Uani 1 1 d . . .
H28A H -1.0540 0.8034 -0.3371 0.043 Uiso 1 1 calc R . .
C29 C -1.2661(4) 0.6772(2) -0.4155(2) 0.0358(10) Uani 1 1 d . . .
H29A H -1.3085 0.6389 -0.4077 0.043 Uiso 1 1 calc R . .
C30 C -1.3032(3) 0.6856(2) -0.4819(2) 0.0276(9) Uani 1 1 d . . .
H30A H -1.3688 0.6539 -0.5180 0.033 Uiso 1 1 calc R . .
C31 C -1.6259(3) 0.87866(19) -0.77567(19) 0.0240(8) Uani 1 1 d . . .
H31A H -1.5747 0.9235 -0.7598 0.029 Uiso 1 1 calc R . .
C32 C -1.7456(3) 0.88203(19) -0.7752(2) 0.0248(8) Uani 1 1 d . . .
H32A H -1.7748 0.9283 -0.7593 0.030 Uiso 1 1 calc R . .
C33 C -1.8234(3) 0.81706(18) -0.79831(18) 0.0183(7) Uani 1 1 d . . .
C34 C -1.7737(3) 0.75192(19) -0.8223(2) 0.0244(8) Uani 1 1 d . . .
H34A H -1.8226 0.7061 -0.8393 0.029 Uiso 1 1 calc R . .
C35 C -1.6535(3) 0.7540(2) -0.82139(19) 0.0248(8) Uani 1 1 d . . .
H35A H -1.6227 0.7087 -0.8390 0.030 Uiso 1 1 calc R . .
C36 C -1.9518(3) 0.81707(18) -0.79905(17) 0.0171(7) Uani 1 1 d . . .
C37 C -2.0158(3) 0.75583(19) -0.79593(19) 0.0223(8) Uani 1 1 d . . .
H37A H -1.9761 0.7137 -0.7930 0.027 Uiso 1 1 calc R . .
C38 C -2.1356(3) 0.75665(19) -0.79711(19) 0.0225(8) Uani 1 1 d . . .
H38A H -2.1767 0.7143 -0.7952 0.027 Uiso 1 1 calc R . .
C39 C -2.1372(3) 0.87242(19) -0.80489(19) 0.0228(8) Uani 1 1 d . . .
H39A H -2.1796 0.9135 -0.8083 0.027 Uiso 1 1 calc R . .
C40 C -2.0167(3) 0.87605(19) -0.80436(19) 0.0223(8) Uani 1 1 d . . .
H40A H -1.9785 0.9186 -0.8076 0.027 Uiso 1 1 calc R . .
C41 C -0.5458(3) 0.91821(19) 0.6931(2) 0.0252(8) Uani 1 1 d . . .
H41A H -0.6211 0.9223 0.7043 0.030 Uiso 1 1 calc R . .
C42 C -0.5409(3) 0.92169(19) 0.62735(19) 0.0229(8) Uani 1 1 d . . .
H42A H -0.6118 0.9270 0.5940 0.028 Uiso 1 1 calc R . .
C43 C -0.4300(3) 0.91735(19) 0.61041(19) 0.0208(8) Uani 1 1 d . . .
C44 C -0.3311(3) 0.9089(2) 0.6613(2) 0.0294(9) Uani 1 1 d . . .
H44A H -0.2542 0.9057 0.6522 0.035 Uiso 1 1 calc R . .
C45 C -0.3444(3) 0.9052(2) 0.7252(2) 0.0323(9) Uani 1 1 d . . .
H45A H -0.2751 0.8994 0.7593 0.039 Uiso 1 1 calc R . .
C46 C -0.4200(3) 0.92098(19) 0.54071(19) 0.0225(8) Uani 1 1 d . . .
C47 C -0.5156(3) 0.89601(19) 0.47901(19) 0.0255(8) Uani 1 1 d . . .
H47A H -0.5909 0.8765 0.4807 0.031 Uiso 1 1 calc R . .
C48 C -0.5014(3) 0.8996(2) 0.4154(2) 0.0279(9) Uani 1 1 d . . .
H48A H -0.5685 0.8826 0.3740 0.033 Uiso 1 1 calc R . .
C49 C -0.3046(3) 0.9498(2) 0.4686(2) 0.0308(9) Uani 1 1 d . . .
H49A H -0.2300 0.9682 0.4651 0.037 Uiso 1 1 calc R . .
C50 C -0.3117(3) 0.9491(2) 0.5339(2) 0.0286(9) Uani 1 1 d . . .
H50A H -0.2437 0.9675 0.5746 0.034 Uiso 1 1 calc R . .
C51 C -0.7806(3) 0.5526(2) -0.4694(2) 0.0323(9) Uani 1 1 d . . .
H51A H -0.7049 0.5334 -0.4676 0.039 Uiso 1 1 calc R . .
C52 C -0.8498(3) 0.5545(2) -0.5344(2) 0.0289(9) Uani 1 1 d . . .
H52A H -0.8220 0.5369 -0.5759 0.035 Uiso 1 1 calc R . .
C53 C -0.9613(3) 0.58275(19) -0.53874(19) 0.0241(8) Uani 1 1 d . . .
C54 C -0.9949(3) 0.60750(19) -0.4752(2) 0.0264(8) Uani 1 1 d . . .
H54A H -1.0697 0.6274 -0.4751 0.032 Uiso 1 1 calc R . .
C55 C -0.9201(3) 0.6032(2) -0.4128(2) 0.0300(9) Uani 1 1 d . . .
H55A H -0.9454 0.6204 -0.3704 0.036 Uiso 1 1 calc R . .
C56 C -1.0390(3) 0.58654(19) -0.60708(19) 0.0226(8) Uani 1 1 d . . .
C57 C -0.9914(3) 0.5931(2) -0.6606(2) 0.0295(9) Uani 1 1 d . . .
H57A H -0.9064 0.5957 -0.6541 0.035 Uiso 1 1 calc R . .
C58 C -1.0681(3) 0.5957(2) -0.7239(2) 0.0342(10) Uani 1 1 d . . .
H58A H -1.0332 0.6014 -0.7595 0.041 Uiso 1 1 calc R . .
C59 C -1.2341(3) 0.58516(19) -0.6858(2) 0.0272(9) Uani 1 1 d . . .
H59A H -1.3195 0.5821 -0.6941 0.033 Uiso 1 1 calc R . .
C60 C -1.1651(3) 0.58340(18) -0.62064(19) 0.0233(8) Uani 1 1 d . . .
H60A H -1.2026 0.5801 -0.5852 0.028 Uiso 1 1 calc R . .
C61 C -2.2181(3) 0.6570(2) -0.9889(2) 0.0319(9) Uani 1 1 d . . .
H61A H -2.2387 0.6126 -0.9815 0.038 Uiso 1 1 calc R . .
C62 C -2.1018(3) 0.6754(2) -0.9875(2) 0.0289(9) Uani 1 1 d . . .
H62A H -2.0425 0.6432 -0.9792 0.035 Uiso 1 1 calc R . .
C63 C -2.0684(3) 0.73980(19) -0.99785(18) 0.0221(8) Uani 1 1 d . . .
C64 C -2.1586(3) 0.7856(2) -1.0093(2) 0.0288(9) Uani 1 1 d . . .
H64A H -2.1395 0.8306 -1.0161 0.035 Uiso 1 1 calc R . .
C65 C -2.2755(3) 0.7654(2) -1.0106(2) 0.0297(9) Uani 1 1 d . . .
H65A H -2.3364 0.7967 -1.0185 0.036 Uiso 1 1 calc R . .
C66 C -1.9435(3) 0.75954(19) -0.99709(18) 0.0208(8) Uani 1 1 d . . .
C67 C -1.8672(3) 0.7055(2) -1.01563(19) 0.0269(9) Uani 1 1 d . . .
H67A H -1.8954 0.6550 -1.0288 0.032 Uiso 1 1 calc R . .
C68 C -1.7518(3) 0.7257(2) -1.0146(2) 0.0297(9) Uani 1 1 d . . .
H68A H -1.7004 0.6888 -1.0269 0.036 Uiso 1 1 calc R . .
C69 C -1.7798(3) 0.8502(2) -0.9776(2) 0.0297(9) Uani 1 1 d . . .
H69A H -1.7495 0.9003 -0.9645 0.036 Uiso 1 1 calc R . .
C70 C -1.8956(3) 0.8321(2) -0.9769(2) 0.0282(9) Uani 1 1 d . . .
H70A H -1.9438 0.8702 -0.9624 0.034 Uiso 1 1 calc R . .
O3' O -0.8541(10) 0.5146(9) -0.9223(5) 0.157(6) Uani 0.50 1 d P . .
O4' O -1.0008(17) 0.5884(5) -0.8881(7) 0.192(9) Uani 0.50 1 d P . .
O5' O -1.0113(11) 0.4672(5) -0.9000(6) 0.083(3) Uani 0.50 1 d P . .
H27 H -0.467(4) -0.091(3) -0.1708(12) 0.085(19) Uiso 1 1 d D . .
H5 H -0.590(4) -0.205(2) -0.0836(14) 0.063(15) Uiso 1 1 d D . .
H4 H -0.518(3) -0.3489(18) -0.0840(14) 0.043(12) Uiso 1 1 d D . .
H10 H -1.360(4) 0.918(2) -0.6729(15) 0.077(17) Uiso 1 1 d D . .
H3 H -0.608(3) -0.4133(11) -0.1350(17) 0.035(11) Uiso 1 1 d D . .
H11 H -1.407(4) 0.701(2) -0.9148(13) 0.055(14) Uiso 1 1 d D . .
H9 H -1.278(2) 0.9496(18) -0.7057(18) 0.038(12) Uiso 1 1 d D . .
H7 H -1.398(3) 0.9083(11) -0.8711(19) 0.039(12) Uiso 1 1 d D . .
H1 H -0.706(3) -0.425(2) -0.3284(14) 0.055(14) Uiso 1 1 d D . .
H2 H -0.582(3) -0.445(2) -0.296(2) 0.075(16) Uiso 1 1 d D . .
H20 H -0.858(3) -0.078(2) -0.2721(15) 0.052(14) Uiso 1 1 d D . .
H19 H -0.917(2) -0.085(2) -0.2161(18) 0.044(12) Uiso 1 1 d D . .
H24 H -0.730(3) -0.025(2) -0.157(2) 0.10(2) Uiso 1 1 d D . .
H17 H -1.7111(17) 0.581(2) -0.781(2) 0.046(13) Uiso 1 1 d D . .
H22 H -1.290(3) 0.534(2) -0.8292(15) 0.064(15) Uiso 1 1 d D . .
H12 H -1.454(3) 0.6635(14) -0.8700(19) 0.049(13) Uiso 1 1 d D . .
H6 H -0.549(4) -0.1659(14) -0.129(2) 0.052(14) Uiso 1 1 d D . .
H28 H -0.406(3) -0.074(3) -0.0903(16) 0.088(19) Uiso 1 1 d D . .
H25 H -1.528(3) 0.447(3) -1.128(3) 0.09(2) Uiso 1 1 d D . .
H23 H -0.600(3) -0.025(3) -0.118(3) 0.13(3) Uiso 1 1 d D . .
H26 H -1.421(3) 0.419(2) -1.1557(19) 0.065(15) Uiso 1 1 d D . .
H21 H -1.311(5) 0.489(4) -0.909(2) 0.18(4) Uiso 1 1 d D . .
H18 H -1.596(4) 0.576(3) -0.728(2) 0.13(3) Uiso 1 1 d D . .
H8 H -1.492(3) 0.843(2) -0.9146(19) 0.075(17) Uiso 1 1 d D . .
H15 H -0.685(5) 0.035(4) -0.033(2) 0.15(3) Uiso 1 1 d D . .
H14 H -1.350(4) 0.440(4) -1.036(2) 0.15(3) Uiso 1 1 d D . .
H16 H -0.798(2) 0.031(5) -0.010(3) 0.31(6) Uiso 1 1 d D . .
H13 H -1.220(5) 0.477(6) -1.005(4) 0.26(5) Uiso 1 1 d D . .

loop_
_atom_site_aniso_label
_atom_site_aniso_U_11
_atom_site_aniso_U_22
_atom_site_aniso_U_33
_atom_site_aniso_U_23
_atom_site_aniso_U_13
_atom_site_aniso_U_12
Zn1 0.0135(2) 0.0194(2) 0.0213(2) 0.00647(18) 0.00631(17) 0.00263(16)
Zn2 0.0138(2) 0.0201(2) 0.0215(2) 0.00631(18) 0.00560(17) 0.00105(16)
Cl1 0.0430(6) 0.0366(6) 0.0337(6) 0.0014(5) 0.0147(5) -0.0067(5)
Cl2 0.0319(5) 0.0280(5) 0.0320(6) 0.0101(4) 0.0118(4) 0.0024(4)
Cl3 0.0268(5) 0.0246(5) 0.0366(6) 0.0094(4) 0.0165(4) 0.0061(4)
Cl4 0.0200(4) 0.0236(5) 0.0302(5) 0.0077(4) 0.0043(4) -0.0012(4)
O1W 0.0167(13) 0.0214(14) 0.0216(14) 0.0047(11) 0.0054(11) 0.0057(11)
O1 0.0205(13) 0.0472(17) 0.0229(15) 0.0092(13) 0.0066(11) -0.0024(12)
O2W 0.0209(14) 0.0274(15) 0.0243(15) 0.0131(12) 0.0033(12) -0.0006(11)
O2 0.0198(13) 0.0424(17) 0.0253(15) 0.0091(13) 0.0060(11) -0.0003(12)
O3W 0.0271(14) 0.0200(14) 0.0230(15) 0.0026(11) 0.0122(12) -0.0012(11)
O3 0.111(9) 0.019(4) 0.092(7) 0.011(4) 0.060(6) 0.016(5)
O4W 0.0239(14) 0.0302(16) 0.0280(16) 0.0159(13) -0.0003(12) -0.0055(12)
O4 0.041(3) 0.016(3) 0.049(4) 0.014(3) 0.033(3) 0.011(3)
O5W 0.0160(13) 0.0194(13) 0.0256(15) 0.0051(11) 0.0064(11) -0.0009(10)
O5 0.011(3) 0.044(5) 0.037(4) 0.018(4) 0.006(2) 0.004(3)
O6W 0.0243(14) 0.0220(14) 0.0233(15) 0.0032(11) 0.0109(11) -0.0029(11)
O6 0.039(2) 0.143(4) 0.037(2) 0.005(2) 0.0110(16) 0.001(2)
O7W 0.036(2) 0.195(5) 0.037(2) 0.014(3) 0.0114(19) -0.007(3)
O7 0.244(6) 0.044(2) 0.063(3) 0.031(2) 0.070(3) 0.031(3)
O8 0.050(2) 0.061(2) 0.101(3) -0.015(2) 0.014(2) 0.0223(19)
O8W 0.0285(18) 0.138(4) 0.038(2) 0.020(2) 0.0064(16) -0.001(2)
O9 0.0412(19) 0.072(2) 0.057(2) 0.0035(18) 0.0124(17) -0.0187(17)
O9W 0.0387(18) 0.051(2) 0.043(2) 0.0194(16) 0.0109(15) -0.0046(15)
O10 0.0266(15) 0.0473(18) 0.0316(16) 0.0059(14) 0.0072(12) 0.0022(13)
O10W 0.0291(15) 0.0396(17) 0.0330(17) 0.0107(14) 0.0120(13) 0.0099(13)
O11W 0.0383(17) 0.0308(16) 0.0293(16) 0.0081(14) 0.0042(14) -0.0056(13)
O11 0.081(2) 0.0239(16) 0.075(2) 0.0182(16) 0.040(2) 0.0135(16)
O12 0.0272(15) 0.068(2) 0.0391(18) 0.0079(16) 0.0093(14) 0.0125(15)
O12W 0.0308(16) 0.0286(15) 0.0423(18) 0.0153(14) 0.0065(14) 0.0011(13)
O13 0.0371(17) 0.058(2) 0.075(2) 0.0405(18) 0.0329(17) 0.0127(15)
O13W 0.0460(19) 0.0291(16) 0.0409(18) 0.0124(14) 0.0205(15) -0.0005(14)
O14 0.0400(17) 0.0439(18) 0.0397(18) -0.0051(15) 0.0105(14) 0.0050(14)
O14W 0.0357(16) 0.0273(15) 0.0258(16) 0.0106(13) 0.0081(13) -0.0005(12)
O15 0.058(2) 0.0252(16) 0.054(2) 0.0144(14) 0.0106(16) 0.0011(14)
O16 0.0295(15) 0.0506(19) 0.0379(17) 0.0098(14) 0.0146(13) -0.0060(13)
O17 0.0391(16) 0.0370(17) 0.0276(16) 0.0028(13) 0.0080(13) -0.0048(13)
O18 0.0222(14) 0.0452(18) 0.0526(19) 0.0227(15) 0.0065(13) 0.0077(13)
N1 0.0211(15) 0.0228(17) 0.0200(16) 0.0067(13) 0.0088(13) 0.0029(13)
N2 0.0134(14) 0.0195(15) 0.0219(16) 0.0076(13) 0.0070(12) 0.0040(12)
N3 0.0181(15) 0.0150(15) 0.0245(17) 0.0059(13) 0.0066(13) 0.0034(12)
N4 0.0287(18) 0.046(2) 0.033(2) 0.0211(18) 0.0035(16) 0.0003(16)
N5 0.0203(15) 0.0168(15) 0.0252(17) 0.0054(13) 0.0084(13) 0.0021(12)
N6 0.039(2) 0.046(2) 0.033(2) 0.0199(18) 0.0148(17) 0.0120(17)
N7 0.0161(15) 0.0215(16) 0.0207(16) 0.0056(13) 0.0040(12) 0.0010(12)
N8 0.0162(15) 0.0214(16) 0.0194(16) 0.0057(13) 0.0055(12) 0.0012(12)
N9 0.0316(18) 0.0254(17) 0.0255(18) 0.0076(14) 0.0082(15) 0.0016(14)
N10 0.0354(19) 0.0268(18) 0.0319(19) 0.0102(15) 0.0175(16) 0.0118(15)
N11 0.0252(17) 0.0279(18) 0.0317(19) 0.0105(15) 0.0011(15) -0.0030(14)
N12 0.0301(18) 0.0295(18) 0.0263(18) 0.0087(15) 0.0047(15) 0.0032(14)
N13 0.0211(16) 0.0344(19) 0.0166(16) 0.0067(14) 0.0048(13) -0.0005(14)
N14 0.0196(16) 0.0303(18) 0.0174(16) 0.0026(14) 0.0031(13) 0.0003(13)
C1 0.0171(18) 0.026(2) 0.028(2) 0.0113(17) 0.0088(16) 0.0078(15)
C2 0.0182(18) 0.026(2) 0.027(2) 0.0127(17) 0.0061(16) 0.0017(15)
C3 0.0129(16) 0.0225(19) 0.0151(18) 0.0036(15) 0.0058(14) 0.0048(14)
C4 0.0185(18) 0.0228(19) 0.027(2) 0.0080(16) 0.0065(16) 0.0040(15)
C5 0.0191(18) 0.0218(19) 0.026(2) 0.0081(16) 0.0093(16) 0.0027(15)
C6 0.0170(17) 0.0238(19) 0.0139(18) 0.0071(15) 0.0046(14) 0.0034(15)
C7 0.0201(18) 0.0202(19) 0.027(2) 0.0090(16) 0.0100(16) 0.0051(15)
C8 0.0162(17) 0.0201(19) 0.024(2) 0.0060(16) 0.0056(15) 0.0011(14)
C9 0.0206(18) 0.0190(19) 0.026(2) 0.0065(16) 0.0100(16) 0.0067(15)
C10 0.0169(18) 0.023(2) 0.031(2) 0.0087(17) 0.0094(16) 0.0023(15)
C11 0.0176(18) 0.024(2) 0.030(2) 0.0066(17) 0.0058(16) 0.0060(15)
C12 0.0217(19) 0.028(2) 0.024(2) 0.0087(17) 0.0104(16) 0.0088(16)
C13 0.0193(18) 0.0169(18) 0.025(2) 0.0078(15) 0.0070(15) 0.0013(14)
C14 0.0202(18) 0.025(2) 0.034(2) 0.0139(17) 0.0100(17) 0.0080(15)
C15 0.0227(19) 0.0223(19) 0.027(2) 0.0086(16) 0.0142(16) 0.0068(15)
C16 0.0173(18) 0.0204(19) 0.027(2) 0.0096(16) 0.0046(15) 0.0001(15)
C17 0.029(2) 0.024(2) 0.029(2) 0.0070(17) 0.0078(17) 0.0034(16)
C18 0.034(2) 0.035(2) 0.029(2) 0.0072(19) 0.0069(18) 0.0020(19)
C19 0.024(2) 0.041(3) 0.040(3) 0.022(2) 0.0038(19) 0.0073(18)
C20 0.023(2) 0.036(2) 0.032(2) 0.0151(19) 0.0096(17) 0.0092(17)
C21 0.0195(18) 0.024(2) 0.030(2) 0.0084(17) 0.0091(16) 0.0006(15)
C22 0.0176(18) 0.027(2) 0.023(2) 0.0057(16) 0.0018(15) -0.0002(15)
C23 0.0227(19) 0.0170(19) 0.024(2) 0.0038(15) 0.0082(16) 0.0047(15)
C24 0.0214(19) 0.0194(19) 0.035(2) 0.0099(17) 0.0118(17) 0.0010(15)
C25 0.0154(18) 0.025(2) 0.030(2) 0.0065(17) 0.0045(16) 0.0015(15)
C26 0.0220(19) 0.021(2) 0.026(2) 0.0062(16) 0.0105(16) 0.0044(15)
C27 0.033(2) 0.024(2) 0.030(2) 0.0112(18) 0.0067(18) 0.0038(17)
C28 0.047(3) 0.037(2) 0.024(2) 0.0070(19) 0.0117(19) 0.005(2)
C29 0.035(2) 0.040(3) 0.044(3) 0.023(2) 0.020(2) 0.009(2)
C30 0.0218(19) 0.030(2) 0.034(2) 0.0138(18) 0.0077(17) 0.0043(16)
C31 0.0187(18) 0.0174(19) 0.035(2) 0.0061(17) 0.0086(16) 0.0002(15)
C32 0.0206(19) 0.0190(19) 0.035(2) 0.0082(17) 0.0092(17) 0.0014(15)
C33 0.0172(17) 0.0208(19) 0.0185(19) 0.0075(15) 0.0063(15) 0.0032(14)
C34 0.0178(18) 0.0171(19) 0.035(2) 0.0063(16) 0.0039(16) -0.0001(14)
C35 0.0191(18) 0.023(2) 0.031(2) 0.0066(17) 0.0090(16) 0.0010(15)
C36 0.0112(16) 0.0223(19) 0.0164(18) 0.0045(15) 0.0035(14) -0.0002(14)
C37 0.0183(18) 0.0176(19) 0.031(2) 0.0081(16) 0.0076(16) 0.0036(14)
C38 0.0207(18) 0.0210(19) 0.028(2) 0.0105(16) 0.0079(16) 0.0006(15)
C39 0.0211(19) 0.0210(19) 0.028(2) 0.0093(16) 0.0087(16) 0.0054(15)
C40 0.0181(18) 0.024(2) 0.026(2) 0.0099(16) 0.0076(15) 0.0002(15)
C41 0.0238(19) 0.0211(19) 0.032(2) 0.0072(17) 0.0113(17) 0.0007(15)
C42 0.0222(19) 0.0218(19) 0.027(2) 0.0101(16) 0.0075(16) 0.0046(15)
C43 0.0192(18) 0.0202(19) 0.024(2) 0.0078(16) 0.0072(15) 0.0018(15)
C44 0.023(2) 0.035(2) 0.034(2) 0.0152(19) 0.0105(17) 0.0057(17)
C45 0.021(2) 0.041(2) 0.035(2) 0.015(2) 0.0060(18) 0.0068(18)
C46 0.0265(19) 0.0196(19) 0.024(2) 0.0076(16) 0.0099(16) 0.0067(15)
C47 0.028(2) 0.023(2) 0.029(2) 0.0093(17) 0.0106(17) 0.0030(16)
C48 0.032(2) 0.024(2) 0.026(2) 0.0065(17) 0.0075(17) 0.0037(17)
C49 0.030(2) 0.031(2) 0.037(2) 0.0122(19) 0.0197(19) 0.0109(18)
C50 0.0224(19) 0.032(2) 0.034(2) 0.0104(18) 0.0116(17) 0.0062(16)
C51 0.023(2) 0.034(2) 0.039(3) 0.014(2) 0.0032(18) 0.0014(17)
C52 0.0217(19) 0.036(2) 0.029(2) 0.0094(18) 0.0088(17) 0.0007(17)
C53 0.0205(19) 0.022(2) 0.026(2) 0.0067(16) 0.0018(16) -0.0024(15)
C54 0.0202(19) 0.025(2) 0.034(2) 0.0115(18) 0.0050(17) 0.0056(16)
C55 0.033(2) 0.026(2) 0.030(2) 0.0090(18) 0.0078(18) 0.0025(17)
C56 0.0230(19) 0.0186(19) 0.022(2) 0.0027(16) 0.0048(16) -0.0002(15)
C57 0.0195(19) 0.037(2) 0.033(2) 0.0132(19) 0.0065(17) 0.0001(17)
C58 0.032(2) 0.040(2) 0.035(2) 0.015(2) 0.0119(19) 0.0027(19)
C59 0.0210(19) 0.026(2) 0.034(2) 0.0101(18) 0.0052(17) 0.0031(16)
C60 0.0253(19) 0.0202(19) 0.027(2) 0.0091(16) 0.0092(16) 0.0038(15)
C61 0.031(2) 0.030(2) 0.038(2) 0.0162(19) 0.0094(19) 0.0009(18)
C62 0.028(2) 0.024(2) 0.036(2) 0.0135(18) 0.0077(18) 0.0059(16)
C63 0.0224(19) 0.026(2) 0.0167(19) 0.0059(16) 0.0051(15) 0.0035(15)
C64 0.032(2) 0.024(2) 0.035(2) 0.0139(18) 0.0132(18) 0.0072(17)
C65 0.025(2) 0.035(2) 0.032(2) 0.0133(19) 0.0100(18) 0.0065(17)
C66 0.0206(18) 0.025(2) 0.0176(19) 0.0074(16) 0.0052(15) 0.0036(15)
C67 0.030(2) 0.023(2) 0.029(2) 0.0090(17) 0.0096(17) 0.0056(16)
C68 0.026(2) 0.028(2) 0.034(2) 0.0075(18) 0.0102(18) 0.0066(17)
C69 0.030(2) 0.020(2) 0.035(2) 0.0044(17) 0.0086(18) 0.0003(16)
C70 0.028(2) 0.022(2) 0.039(2) 0.0085(18) 0.0165(18) 0.0086(16)
O3' 0.105(9) 0.245(15) 0.089(8) -0.017(9) 0.067(7) -0.072(10)
O4' 0.41(3) 0.037(7) 0.080(8) 0.015(6) -0.018(14) 0.107(11)
O5' 0.124(10) 0.032(5) 0.089(8) 0.007(5) 0.038(6) -0.017(5)

loop_
_atom_type_symbol
_atom_type_description
_atom_type_scat_dispersion_real
_atom_type_scat_dispersion_imag
_atom_type_scat_source
C C 0.0033 0.0016 'International Tables Vol C Tables 4.2.6.8 and 6.1.1.4'
H H 0.0000 0.0000 'International Tables Vol C Tables 4.2.6.8 and 6.1.1.4'
N N 0.0061 0.0033 'International Tables Vol C Tables 4.2.6.8 and 6.1.1.4'
O O 0.0106 0.0060 'International Tables Vol C Tables 4.2.6.8 and 6.1.1.4'
Zn Zn 0.2839 1.4301 'International Tables Vol C Tables 4.2.6.8 and 6.1.1.4'
Cl Cl 0.1484 0.1585 'International Tables Vol C Tables 4.2.6.8 and 6.1.1.4'

loop_
_geom_angle_atom_site_label_1
_geom_angle_atom_site_label_2
_geom_angle_atom_site_label_3
_geom_angle
_geom_angle_site_symmetry_1
_geom_angle_site_symmetry_3
_geom_angle_publ_flag
O3W Zn1 O2W 91.06(10) . . ?
O3W Zn1 O1W 177.52(9) . . ?
O2W Zn1 O1W 88.34(10) . . ?
O3W Zn1 N1 90.26(10) . . ?
O2W Zn1 N1 88.93(10) . . ?
O1W Zn1 N1 92.13(10) . . ?
O3W Zn1 N2 89.36(10) . 1_455 ?
O2W Zn1 N2 86.55(10) . 1_455 ?
O1W Zn1 N2 88.20(9) . 1_455 ?
N1 Zn1 N2 175.46(10) . 1_455 ?
O3W Zn1 N3 95.07(10) . . ?
O2W Zn1 N3 173.86(10) . . ?
O1W Zn1 N3 85.54(10) . . ?
N1 Zn1 N3 90.71(10) . . ?
N2 Zn1 N3 93.83(10) 1_455 . ?
O6W Zn2 O4W 91.42(10) . . ?
O6W Zn2 O5W 178.43(10) . . ?
O4W Zn2 O5W 90.14(10) . . ?
O6W Zn2 N8 88.42(10) . 1_655 ?
O4W Zn2 N8 87.07(10) . 1_655 ?
O5W Zn2 N8 91.84(10) . 1_655 ?
O6W Zn2 N7 91.74(10) . . ?
O4W Zn2 N7 88.21(10) . . ?
O5W Zn2 N7 88.13(10) . . ?
N8 Zn2 N7 175.28(10) 1_655 . ?
O6W Zn2 N5 93.67(10) . . ?
O4W Zn2 N5 174.57(10) . . ?
O5W Zn2 N5 84.77(10) . . ?
N8 Zn2 N5 91.19(10) 1_655 . ?
N7 Zn2 N5 93.51(10) . . ?
O4' Cl1 O3 137.1(8) . . ?
O4' Cl1 O3' 122.2(10) . . ?
O3 Cl1 O3' 68.3(6) . . ?
O4' Cl1 O5' 116.1(10) . . ?
O3 Cl1 O5' 35.2(4) . . ?
O3' Cl1 O5' 103.5(7) . . ?
O4' Cl1 O6 104.9(6) . . ?
O3 Cl1 O6 112.4(5) . . ?
O3' Cl1 O6 104.4(5) . . ?
O5' Cl1 O6 103.8(5) . . ?
O4' Cl1 O5 35.9(8) . . ?
O3 Cl1 O5 107.5(5) . . ?
O3' Cl1 O5 141.5(6) . . ?
O5' Cl1 O5 80.4(5) . . ?
O6 Cl1 O5 111.9(3) . . ?
O4' Cl1 O4 74.4(9) . . ?
O3 Cl1 O4 109.1(4) . . ?
O3' Cl1 O4 48.7(6) . . ?
O5' Cl1 O4 139.0(5) . . ?
O6 Cl1 O4 111.6(3) . . ?
O5 Cl1 O4 103.9(3) . . ?
O7 Cl2 O9 113.0(3) . . ?
O7 Cl2 O8 108.6(3) . . ?
O9 Cl2 O8 106.9(2) . . ?
O7 Cl2 O10 109.0(2) . . ?
O9 Cl2 O10 110.22(18) . . ?
O8 Cl2 O10 109.1(2) . . ?
O11 Cl3 O14 110.40(19) . . ?
O11 Cl3 O12 110.8(2) . . ?
O14 Cl3 O12 109.81(17) . . ?
O11 Cl3 O13 107.59(18) . . ?
O14 Cl3 O13 109.51(19) . . ?
O12 Cl3 O13 108.65(18) . . ?
O15 Cl4 O17 110.42(17) . . ?
O15 Cl4 O16 110.49(18) . . ?
O17 Cl4 O16 110.37(16) . . ?
O15 Cl4 O18 107.97(17) . . ?
O17 Cl4 O18 109.18(17) . . ?
O16 Cl4 O18 108.35(17) . . ?
O5' O3 Cl1 76.0(11) . . ?
O5' O3 O3' 133.4(14) . . ?
Cl1 O3 O3' 57.4(6) . . ?
O3' O4 Cl1 62.3(5) . . ?
O3' O4 O4' 108.1(7) . . ?
Cl1 O4 O4' 46.4(4) . . ?
O4' O5 Cl1 57.4(10) . . ?
C1 N1 C5 116.7(3) . . ?
C1 N1 Zn1 121.0(2) . . ?
C5 N1 Zn1 122.3(2) . . ?
C9 N2 C8 116.4(3) . . ?
C9 N2 Zn1 122.8(2) . 1_655 ?
C8 N2 Zn1 120.6(2) . 1_655 ?
C15 N3 C11 115.6(3) . . ?
C15 N3 Zn1 123.4(2) . . ?
C11 N3 Zn1 119.4(2) . . ?
C19 N4 C18 115.8(3) . . ?
C25 N5 C21 115.9(3) . . ?
C25 N5 Zn2 125.3(2) . . ?
C21 N5 Zn2 117.7(2) . . ?
C28 N6 C29 115.0(3) . . ?
C35 N7 C31 116.2(3) . . ?
C35 N7 Zn2 121.5(2) . . ?
C31 N7 Zn2 122.3(2) . . ?
C39 N8 C38 116.6(3) . . ?
C39 N8 Zn2 122.8(2) . 1_455 ?
C38 N8 Zn2 120.5(2) . 1_455 ?
C41 N9 C45 117.3(3) . . ?
C49 N10 C48 116.7(3) . . ?
C51 N11 C55 116.4(3) . . ?
C59 N12 C58 116.2(3) . . ?
O1 N13 C65 119.6(3) . . ?
O1 N13 C61 119.8(3) . . ?
C65 N13 C61 120.6(3) . . ?
O2 N14 C69 119.9(3) . . ?
O2 N14 C68 119.9(3) . . ?
C69 N14 C68 120.1(3) . . ?
N1 C1 C2 123.7(3) . . ?
C1 C2 C3 119.7(3) . . ?
C4 C3 C2 116.8(3) . . ?
C4 C3 C6 122.2(3) . . ?
C2 C3 C6 121.0(3) . . ?
C5 C4 C3 119.6(3) . . ?
N1 C5 C4 123.5(3) . . ?
C10 C6 C7 116.7(3) . . ?
C10 C6 C3 122.6(3) . . ?
C7 C6 C3 120.6(3) . . ?
C8 C7 C6 119.8(3) . . ?
N2 C8 C7 123.6(3) . . ?
N2 C9 C10 123.4(3) . . ?
C6 C10 C9 119.9(3) . . ?
N3 C11 C12 124.1(3) . . ?
C11 C12 C13 120.2(3) . . ?
C14 C13 C12 115.9(3) . . ?
C14 C13 C16 122.6(3) . . ?
C12 C13 C16 121.5(3) . . ?
C15 C14 C13 120.3(3) . . ?
N3 C15 C14 123.9(3) . . ?
C17 C16 C20 116.2(3) . . ?
C17 C16 C13 121.9(3) . . ?
C20 C16 C13 121.9(3) . . ?
C16 C17 C18 120.2(3) . . ?
N4 C18 C17 123.5(4) . . ?
N4 C19 C20 124.4(4) . . ?
C19 C20 C16 119.8(4) . . ?
N5 C21 C22 123.8(3) . . ?
C21 C22 C23 120.0(3) . . ?
C24 C23 C22 115.9(3) . . ?
C24 C23 C26 123.0(3) . . ?
C22 C23 C26 121.1(3) . . ?
C25 C24 C23 120.4(3) . . ?
N5 C25 C24 124.0(3) . . ?
C27 C26 C30 116.2(3) . . ?
C27 C26 C23 121.9(3) . . ?
C30 C26 C23 121.9(3) . . ?
C28 C27 C26 119.9(4) . . ?
N6 C28 C27 124.5(4) . . ?
N6 C29 C30 125.0(4) . . ?
C29 C30 C26 119.4(4) . . ?
N7 C31 C32 123.6(3) . . ?
C31 C32 C33 119.7(3) . . ?
C34 C33 C32 116.3(3) . . ?
C34 C33 C36 121.4(3) . . ?
C32 C33 C36 122.3(3) . . ?
C35 C34 C33 119.8(3) . . ?
N7 C35 C34 124.3(3) . . ?
C40 C36 C37 116.4(3) . . ?
C40 C36 C33 122.6(3) . . ?
C37 C36 C33 120.9(3) . . ?
C38 C37 C36 120.1(3) . . ?
N8 C38 C37 123.4(3) . . ?
N8 C39 C40 123.7(3) . . ?
C39 C40 C36 119.7(3) . . ?
N9 C41 C42 123.3(3) . . ?
C41 C42 C43 119.2(3) . . ?
C44 C43 C42 117.0(3) . . ?
C44 C43 C46 121.7(3) . . ?
C42 C43 C46 121.3(3) . . ?
C45 C44 C43 119.9(3) . . ?
N9 C45 C44 123.2(4) . . ?
C47 C46 C50 116.6(3) . . ?
C47 C46 C43 122.1(3) . . ?
C50 C46 C43 121.2(3) . . ?
C48 C47 C46 120.0(3) . . ?
N10 C48 C47 123.2(4) . . ?
N10 C49 C50 123.7(4) . . ?
C49 C50 C46 119.7(4) . . ?
N11 C51 C52 124.2(4) . . ?
C51 C52 C53 119.3(4) . . ?
C54 C53 C52 116.5(3) . . ?
C54 C53 C56 121.9(3) . . ?
C52 C53 C56 121.6(3) . . ?
C55 C54 C53 120.1(3) . . ?
N11 C55 C54 123.4(4) . . ?
C57 C56 C60 116.8(3) . . ?
C57 C56 C53 121.9(3) . . ?
C60 C56 C53 121.4(3) . . ?
C56 C57 C58 119.6(3) . . ?
N12 C58 C57 123.8(4) . . ?
N12 C59 C60 124.2(3) . . ?
C59 C60 C56 119.3(3) . . ?
N13 C61 C62 120.1(3) . . ?
C61 C62 C63 121.5(3) . . ?
C62 C63 C64 117.1(3) . . ?
C62 C63 C66 121.7(3) . . ?
C64 C63 C66 121.2(3) . . ?
C65 C64 C63 120.2(3) . . ?
N13 C65 C64 120.6(4) . . ?
C70 C66 C67 117.0(3) . . ?
C70 C66 C63 121.7(3) . . ?
C67 C66 C63 121.3(3) . . ?
C68 C67 C66 119.8(3) . . ?
N14 C68 C67 121.4(3) . . ?
N14 C69 C70 120.2(3) . . ?
C69 C70 C66 121.4(3) . . ?
O4 O3' Cl1 69.1(8) . . ?
O4 O3' O3 114.3(10) . . ?
Cl1 O3' O3 54.2(4) . . ?
O5 O4' Cl1 86.7(10) . . ?
O5 O4' O4 131.8(13) . . ?
Cl1 O4' O4 59.2(7) . . ?
O3 O5' Cl1 68.8(11) . . ?

loop_
_geom_bond_atom_site_label_1
_geom_bond_atom_site_label_2
_geom_bond_distance
_geom_bond_site_symmetry_2
_geom_bond_publ_flag
Zn1 O3W 2.055(2) . ?
Zn1 O2W 2.086(2) . ?
Zn1 O1W 2.121(2) . ?
Zn1 N1 2.186(3) . ?
Zn1 N2 2.217(3) 1_455 ?
Zn1 N3 2.228(3) . ?
Zn2 O6W 2.063(2) . ?
Zn2 O4W 2.089(2) . ?
Zn2 O5W 2.124(2) . ?
Zn2 N8 2.186(3) 1_655 ?
Zn2 N7 2.213(3) . ?
Zn2 N5 2.230(3) . ?
Cl1 O4' 1.256(11) . ?
Cl1 O3 1.359(9) . ?
Cl1 O3' 1.412(10) . ?
Cl1 O5' 1.414(9) . ?
Cl1 O6 1.437(3) . ?
Cl1 O5 1.489(6) . ?
Cl1 O4 1.489(5) . ?
Cl2 O7 1.382(3) . ?
Cl2 O9 1.419(3) . ?
Cl2 O8 1.441(3) . ?
Cl2 O10 1.449(3) . ?
Cl3 O11 1.418(3) . ?
Cl3 O14 1.430(3) . ?
Cl3 O12 1.435(3) . ?
Cl3 O13 1.451(3) . ?
Cl4 O15 1.424(3) . ?
Cl4 O17 1.427(3) . ?
Cl4 O16 1.430(3) . ?
Cl4 O18 1.460(3) . ?
O1 N13 1.330(3) . ?
O2 N14 1.321(3) . ?
O3 O5' 0.840(10) . ?
O3 O3' 1.556(13) . ?
O4 O3' 1.197(16) . ?
O4 O4' 1.67(2) . ?
O5 O4' 0.875(19) . ?
N1 C1 1.341(4) . ?
N1 C5 1.350(4) . ?
N2 C9 1.343(4) . ?
N2 C8 1.348(4) . ?
N2 Zn1 2.217(3) 1_655 ?
N3 C15 1.346(4) . ?
N3 C11 1.347(4) . ?
N4 C19 1.338(5) . ?
N4 C18 1.347(5) . ?
N5 C25 1.341(4) . ?
N5 C21 1.347(4) . ?
N6 C28 1.336(5) . ?
N6 C29 1.344(5) . ?
N7 C35 1.331(4) . ?
N7 C31 1.344(4) . ?
N8 C39 1.340(4) . ?
N8 C38 1.344(4) . ?
N8 Zn2 2.186(3) 1_455 ?
N9 C41 1.333(4) . ?
N9 C45 1.342(5) . ?
N10 C49 1.341(5) . ?
N10 C48 1.345(4) . ?
N11 C51 1.336(5) . ?
N11 C55 1.345(5) . ?
N12 C59 1.330(5) . ?
N12 C58 1.341(5) . ?
N13 C65 1.343(4) . ?
N13 C61 1.353(5) . ?
N14 C69 1.345(4) . ?
N14 C68 1.351(5) . ?
C1 C2 1.381(4) . ?
C2 C3 1.399(5) . ?
C3 C4 1.399(4) . ?
C3 C6 1.477(4) . ?
C4 C5 1.382(4) . ?
C6 C10 1.385(5) . ?
C6 C7 1.400(4) . ?
C7 C8 1.373(4) . ?
C9 C10 1.386(4) . ?
C11 C12 1.374(5) . ?
C12 C13 1.397(5) . ?
C13 C14 1.394(5) . ?
C13 C16 1.487(5) . ?
C14 C15 1.376(5) . ?
C16 C17 1.384(5) . ?
C16 C20 1.400(5) . ?
C17 C18 1.388(5) . ?
C19 C20 1.375(5) . ?
C21 C22 1.380(5) . ?
C22 C23 1.400(5) . ?
C23 C24 1.395(5) . ?
C23 C26 1.486(5) . ?
C24 C25 1.373(5) . ?
C26 C27 1.391(5) . ?
C26 C30 1.401(5) . ?
C27 C28 1.387(5) . ?
C29 C30 1.378(5) . ?
C31 C32 1.383(5) . ?
C32 C33 1.399(4) . ?
C33 C34 1.391(5) . ?
C33 C36 1.474(4) . ?
C34 C35 1.379(5) . ?
C36 C40 1.391(5) . ?
C36 C37 1.403(4) . ?
C37 C38 1.373(4) . ?
C39 C40 1.385(4) . ?
C41 C42 1.384(5) . ?
C42 C43 1.403(5) . ?
C43 C44 1.383(5) . ?
C43 C46 1.483(5) . ?
C44 C45 1.377(5) . ?
C46 C47 1.387(5) . ?
C46 C50 1.404(5) . ?
C47 C48 1.376(5) . ?
C49 C50 1.364(5) . ?
C51 C52 1.377(5) . ?
C52 C53 1.397(5) . ?
C53 C54 1.396(5) . ?
C53 C56 1.479(5) . ?
C54 C55 1.372(5) . ?
C56 C57 1.381(5) . ?
C56 C60 1.403(5) . ?
C57 C58 1.384(5) . ?
C59 C60 1.378(5) . ?
C61 C62 1.367(5) . ?
C62 C63 1.384(5) . ?
C63 C64 1.398(5) . ?
C63 C66 1.473(5) . ?
C64 C65 1.383(5) . ?
C66 C70 1.385(5) . ?
C66 C67 1.403(5) . ?
C67 C68 1.369(5) . ?
C69 C70 1.374(5) . ?

loop_
_geom_hbond_atom_site_label_D
_geom_hbond_atom_site_label_H
_geom_hbond_atom_site_label_A
_geom_hbond_distance_DH
_geom_hbond_distance_HA
_geom_hbond_distance_DA
_geom_hbond_angle_DHA
_geom_hbond_site_symmetry_A
O1W H1 N11 0.950(18) 1.791(18) 2.736(4) 173(4) 1_545
O1W H2 O13 0.958(18) 2.06(3) 2.950(4) 153(4) 1_444
O2W H3 O11W 0.929(17) 1.81(2) 2.730(4) 168(3) 2_354
O2W H4 O1 0.936(18) 1.700(18) 2.633(3) 174(4) 1_746
O3W H5 O2 0.951(18) 1.70(2) 2.644(3) 172(4) 1_646
O3W H6 O14W 0.930(18) 1.757(19) 2.679(3) 171(4) .
O4W H7 O12W 0.932(18) 1.84(2) 2.746(4) 165(4) 2_364
O4W H8 O2 0.940(18) 1.74(2) 2.660(3) 164(4) .
O5W H9 O18 0.927(17) 1.99(2) 2.864(3) 156(3) 1_364
O5W H10 N10 0.966(18) 1.79(2) 2.751(4) 171(4) 1_454
O6W H11 O1 0.951(18) 1.68(2) 2.622(3) 168(4) 1_655
O6W H12 O13W 0.933(18) 1.785(19) 2.713(4) 173(4) 2_263
O7W H13 O3' 0.95(2) 1.94(5) 2.796(10) 148(7) 2_363
O7W H14 O13W 0.96(2) 1.80(2) 2.744(5) 171(6) .
O8W H15 O12W 0.97(2) 1.80(2) 2.767(4) 170(6) .
O8W H16 O9 1.000(19) 2.05(2) 2.937(4) 147(4) .
O9W H17 O6 0.935(18) 1.851(19) 2.786(4) 180(4) 1_455
O9W H18 O13 0.959(19) 1.97(2) 2.909(4) 165(5) 2_465
O10W H20 O18 0.927(18) 2.030(19) 2.934(4) 165(4) 2
O10W H19 O10 0.927(18) 1.888(18) 2.811(4) 174(4) .
O11W H21 O7W 0.943(19) 1.75(2) 2.679(5) 167(5) .
O11W H22 N12 0.927(18) 1.90(2) 2.818(4) 170(4) .
O12W H23 O14W 0.959(19) 1.79(2) 2.743(4) 169(6) .
O12W H24 O10W 0.962(19) 1.81(2) 2.771(4) 174(5) .
O13W H26 O9W 0.947(18) 1.77(2) 2.706(4) 168(4) 2_263
O13W H25 O11W 0.944(19) 1.785(19) 2.723(4) 172(4) 2_263
O14W H27 N9 0.914(18) 1.86(2) 2.759(4) 168(5) 1_544
O14W H28 O8W 0.944(18) 1.757(19) 2.687(4) 168(4) 2_455
